data_4110633
loop_
_publ_author_name
'Stephanie M. Ng'
'Scott J. Bader'
'Marc L. Snapper'

_publ_section_title
;
 Solvent-Controlled Intramolecular [2 + 2] Photocycloadditions of
 \a-Substituted Enones
;
_journal_name_full 'Journal of the American Chemical Society'
_journal_page_first 7315
_journal_page_last 7319
_journal_paper_doi 10.1021/ja060968g
_journal_volume 128
_journal_year 2006
_chemical_formula_moiety 'C19 H19 Br O3'
_chemical_formula_sum 'C19 H19 Br O3'
_chemical_formula_weight 375.25
_space_group_IT_number 4
_symmetry_cell_setting monoclinic
_symmetry_Int_Tables_number 4
_symmetry_space_group_name_Hall 'P 2yb'
_symmetry_space_group_name_H-M 'P 1 21 1'
_atom_sites_solution_hydrogens geom
_atom_sites_solution_primary direct
_atom_sites_solution_secondary difmap
_audit_creation_method SHELXL-97
_cell_angle_alpha 90.00
_cell_angle_beta 97.826(4)
_cell_angle_gamma 90.00
_cell_formula_units_Z 2
_cell_length_a 7.403(2)
_cell_length_b 14.050(4)
_cell_length_c 8.221(2)
_cell_measurement_reflns_used 4793
_cell_measurement_temperature 193(2)
_cell_measurement_theta_max 28.28
_cell_measurement_theta_min 2.78
_cell_volume 847.1(4)
_computing_cell_refinement 'Bruker SMART'
_computing_data_collection 'Bruker SMART'
_computing_data_reduction 'Bruker SAINT'
_computing_molecular_graphics 'Bruker SHELXTL'
_computing_publication_material 'Bruker SHELXTL'
_computing_structure_refinement 'SHELXL-97 (Sheldrick, 1997)'
_computing_structure_solution 'SHELXS-97 (Sheldrick, 1990)'
_diffrn_ambient_temperature 193(2)
_diffrn_measured_fraction_theta_full 0.997
_diffrn_measured_fraction_theta_max 0.997
_diffrn_measurement_device_type 'CCD area detector'
_diffrn_measurement_method 'phi and omega scans'
_diffrn_radiation_monochromator graphite
_diffrn_radiation_type MoK\a
_diffrn_radiation_wavelength 0.71073
_diffrn_reflns_av_R_equivalents 0.0237
_diffrn_reflns_av_sigmaI/netI 0.0612
_diffrn_reflns_limit_h_max 8
_diffrn_reflns_limit_h_min -9
_diffrn_reflns_limit_k_max 18
_diffrn_reflns_limit_k_min -18
_diffrn_reflns_limit_l_max 10
_diffrn_reflns_limit_l_min -7
_diffrn_reflns_number 6104
_diffrn_reflns_theta_full 28.28
_diffrn_reflns_theta_max 28.28
_diffrn_reflns_theta_min 2.50
_diffrn_source 'normal-focus sealed tube'
_exptl_absorpt_coefficient_mu 2.438
_exptl_absorpt_correction_T_max 1.0000
_exptl_absorpt_correction_T_min 0.7926
_exptl_absorpt_correction_type empirical
_exptl_absorpt_process_details SADABS
_exptl_crystal_colour colorless
_exptl_crystal_density_diffrn 1.471
_exptl_crystal_density_meas 0
_exptl_crystal_description chunk
_exptl_crystal_F_000 384
_exptl_crystal_size_max 0.10
_exptl_crystal_size_mid 0.10
_exptl_crystal_size_min 0.02
_refine_diff_density_max 0.553
_refine_diff_density_min -0.241
_refine_diff_density_rms 0.053
_refine_ls_abs_structure_details 'Flack H D (1983), Acta Cryst. A39, 876-881'
_refine_ls_abs_structure_Flack 0.003(6)
_refine_ls_extinction_method none
_refine_ls_goodness_of_fit_ref 0.720
_refine_ls_hydrogen_treatment constr
_refine_ls_matrix_type full
_refine_ls_number_parameters 208
_refine_ls_number_reflns 3899
_refine_ls_number_restraints 1
_refine_ls_restrained_S_all 0.720
_refine_ls_R_factor_all 0.0255
_refine_ls_R_factor_gt 0.0243
_refine_ls_shift/su_max 0.001
_refine_ls_shift/su_mean 0.000
_refine_ls_structure_factor_coef Fsqd
_refine_ls_weighting_details 'calc w=1/[\s^2^(Fo^2^)+(0.0537P)^2^+0.0000P] where P=(Fo^2^+2Fc^2^)/3'
_refine_ls_weighting_scheme calc
_refine_ls_wR_factor_gt 0.0665
_refine_ls_wR_factor_ref 0.0672
_reflns_number_gt 3710
_reflns_number_total 3899
_reflns_threshold_expression >2sigma(I)
_cod_data_source_file ja060968gsi20060412_015358.cif
_cod_data_source_block testsn06
_cod_original_cell_volume 847.2(4)
_cod_original_sg_symbol_H-M 'P 21'
_cod_database_code 4110633

loop_
_symmetry_equiv_pos_as_xyz
'x, y, z'
'-x, y+1/2, -z'

loop_
_atom_site_label
_atom_site_type_symbol
_atom_site_fract_x
_atom_site_fract_y
_atom_site_fract_z
_atom_site_U_iso_or_equiv
_atom_site_adp_type
_atom_site_occupancy
_atom_site_symmetry_multiplicity
_atom_site_calc_flag
_atom_site_refinement_flags
O4 O 0.1691(2) 1.19987(11) 0.88755(19) 0.0381(3) Uani 1 1 d .
C27 C -0.1874(3) 1.14819(14) 1.0852(2) 0.0269(4) Uani 1 1 d .
H27 H -0.2284 1.2132 1.0470 0.032 Uiso 1 1 calc R
C26 C 0.0452(2) 1.01913(12) 1.0523(2) 0.0241(3) Uani 1 1 d .
H26 H 0.1338 1.0451 1.1443 0.029 Uiso 1 1 calc R
C24 C -0.2284(3) 1.05005(15) 1.3177(3) 0.0383(4) Uani 1 1 d .
H24A H -0.1488 1.0146 1.4036 0.046 Uiso 1 1 calc R
H24B H -0.3452 1.0645 1.3586 0.046 Uiso 1 1 calc R
C25 C -0.1166(3) 1.18354(16) 0.7064(2) 0.0395(5) Uani 1 1 d .
H25A H -0.0757 1.1526 0.6095 0.047 Uiso 1 1 calc R
H25B H -0.1295 1.2527 0.6848 0.047 Uiso 1 1 calc R
C17 C -0.0839(3) 0.94702(13) 1.1172(2) 0.0299(4) Uani 1 1 d .
H17A H -0.1144 0.8966 1.0339 0.036 Uiso 1 1 calc R
H17B H -0.0202 0.9166 1.2175 0.036 Uiso 1 1 calc R
C18 C -0.2612(3) 0.99242(14) 1.1573(2) 0.0295(4) Uani 1 1 d .
H18 H -0.3569 0.9428 1.1634 0.035 Uiso 1 1 calc R
C19 C -0.2983(3) 1.14119(15) 0.7403(2) 0.0347(4) Uani 1 1 d .
H19A H -0.3742 1.1904 0.7845 0.042 Uiso 1 1 calc R
H19B H -0.3667 1.1148 0.6384 0.042 Uiso 1 1 calc R
C20 C -0.1345(3) 1.14259(14) 1.2706(2) 0.0339(4) Uani 1 1 d .
H20A H -0.1800 1.1986 1.3258 0.041 Uiso 1 1 calc R
H20B H -0.0005 1.1385 1.3000 0.041 Uiso 1 1 calc R
C21 C -0.3302(3) 1.07014(14) 1.0291(2) 0.0297(4) Uani 1 1 d .
H21 H -0.4617 1.0885 1.0205 0.036 Uiso 1 1 calc R
C22 C -0.2480(2) 1.06136(13) 0.8683(2) 0.0261(3) Uani 1 1 d .
H22 H -0.2442 0.9955 0.8227 0.031 Uiso 1 1 calc R
C15 C -0.0670(2) 1.09765(12) 0.9660(2) 0.0227(3) Uani 1 1 d .
C14 C 0.0194(3) 1.16560(12) 0.8582(2) 0.0279(3) Uani 1 1 d .
Br1 Br 0.70768(2) 0.77847(2) 0.43855(2) 0.03808(7) Uani 1 1 d .
C1 C 0.6170(2) 0.78714(15) 0.7623(2) 0.0290(3) Uani 1 1 d .
H1 H 0.7136 0.7428 0.7880 0.035 Uiso 1 1 calc R
C3 C 0.2764(3) 0.91657(13) 0.9792(2) 0.0257(3) Uani 1 1 d .
O1 O 0.3135(2) 0.89163(11) 1.12158(18) 0.0342(3) Uani 1 1 d .
O2 O 0.14080(19) 0.97627(9) 0.92721(15) 0.0269(3) Uani 1 1 d .
C7 C 0.5728(2) 0.82088(13) 0.6042(2) 0.0294(4) Uani 1 1 d .
C8 C 0.3755(2) 0.88346(12) 0.8444(2) 0.0256(3) Uani 1 1 d .
C9 C 0.5179(2) 0.81919(13) 0.8829(2) 0.0268(3) Uani 1 1 d .
H9 H 0.5475 0.7971 0.9926 0.032 Uiso 1 1 calc R
C11 C 0.3332(3) 0.91599(14) 0.6836(2) 0.0319(4) Uani 1 1 d .
H11 H 0.2366 0.9602 0.6570 0.038 Uiso 1 1 calc R
C12 C 0.4313(3) 0.88417(15) 0.5624(2) 0.0359(4) Uani 1 1 d .
H12 H 0.4019 0.9055 0.4523 0.043 Uiso 1 1 calc R

loop_
_atom_site_aniso_label
_atom_site_aniso_U_11
_atom_site_aniso_U_22
_atom_site_aniso_U_33
_atom_site_aniso_U_23
_atom_site_aniso_U_13
_atom_site_aniso_U_12
O4 0.0411(8) 0.0400(8) 0.0337(7) 0.0030(6) 0.0067(6) -0.0145(6)
C27 0.0313(9) 0.0242(8) 0.0261(8) -0.0039(6) 0.0072(7) 0.0038(6)
C26 0.0261(8) 0.0242(8) 0.0225(7) -0.0005(6) 0.0053(6) 0.0011(6)
C24 0.0493(12) 0.0418(10) 0.0263(9) -0.0027(7) 0.0143(8) -0.0046(9)
C25 0.0533(13) 0.0388(10) 0.0245(9) 0.0057(8) -0.0016(8) -0.0066(9)
C17 0.0333(9) 0.0258(8) 0.0318(9) 0.0035(7) 0.0086(7) -0.0010(7)
C18 0.0292(9) 0.0331(9) 0.0278(8) -0.0021(7) 0.0098(7) -0.0051(7)
C19 0.0375(10) 0.0408(10) 0.0244(9) 0.0005(7) -0.0006(7) 0.0076(8)
C20 0.0442(11) 0.0340(9) 0.0241(9) -0.0056(7) 0.0073(7) -0.0011(8)
C21 0.0241(8) 0.0353(9) 0.0306(9) -0.0049(7) 0.0068(7) 0.0008(7)
C22 0.0250(8) 0.0282(8) 0.0247(8) -0.0042(6) 0.0022(6) 0.0004(6)
C15 0.0250(8) 0.0211(7) 0.0218(7) -0.0028(6) 0.0025(6) 0.0001(6)
C14 0.0383(10) 0.0238(8) 0.0226(8) -0.0022(6) 0.0079(7) 0.0002(7)
Br1 0.03669(10) 0.04523(11) 0.03468(10) -0.00399(9) 0.01342(7) 0.00633(10)
C1 0.0259(7) 0.0282(9) 0.0334(8) -0.0016(8) 0.0052(6) 0.0044(8)
C3 0.0221(8) 0.0273(8) 0.0287(9) 0.0003(7) 0.0072(7) -0.0007(7)
O1 0.0323(7) 0.0445(7) 0.0264(7) 0.0066(6) 0.0058(5) 0.0091(6)
O2 0.0277(6) 0.0308(7) 0.0228(6) -0.0014(5) 0.0054(5) 0.0052(5)
C7 0.0266(8) 0.0312(8) 0.0319(9) -0.0053(7) 0.0091(7) -0.0006(7)
C8 0.0257(8) 0.0245(7) 0.0271(8) 0.0009(6) 0.0055(6) 0.0006(6)
C9 0.0260(8) 0.0276(7) 0.0268(8) 0.0025(6) 0.0040(6) 0.0006(6)
C11 0.0330(9) 0.0344(9) 0.0284(9) 0.0060(7) 0.0045(7) 0.0111(8)
C12 0.0378(10) 0.0418(10) 0.0289(9) 0.0069(8) 0.0080(7) 0.0079(8)

loop_
_atom_type_symbol
_atom_type_description
_atom_type_scat_dispersion_real
_atom_type_scat_dispersion_imag
_atom_type_scat_source
C C 0.0033 0.0016 'International Tables Vol C Tables 4.2.6.8 and 6.1.1.4'
H H 0.0000 0.0000 'International Tables Vol C Tables 4.2.6.8 and 6.1.1.4'
O O 0.0106 0.0060 'International Tables Vol C Tables 4.2.6.8 and 6.1.1.4'
Br Br -0.2901 2.4595 'International Tables Vol C Tables 4.2.6.8 and 6.1.1.4'

loop_
_geom_angle_atom_site_label_1
_geom_angle_atom_site_label_2
_geom_angle_atom_site_label_3
_geom_angle
C20 C27 C21 109.49(16)
C20 C27 C15 120.47(16)
C21 C27 C15 85.24(13)
C20 C27 H27 112.8
C21 C27 H27 112.8
C15 C27 H27 112.8
O2 C26 C15 105.15(14)
O2 C26 C17 110.95(14)
C15 C26 C17 108.57(14)
O2 C26 H26 110.7
C15 C26 H26 110.7
C17 C26 H26 110.7
C18 C24 C20 104.56(16)
C18 C24 H24A 110.8
C20 C24 H24A 110.8
C18 C24 H24B 110.8
C20 C24 H24B 110.8
H24A C24 H24B 108.9
C14 C25 C19 106.71(16)
C14 C25 H25A 110.4
C19 C25 H25A 110.4
C14 C25 H25B 110.4
C19 C25 H25B 110.4
H25A C25 H25B 108.6
C18 C17 C26 113.00(15)
C18 C17 H17A 109.0
C26 C17 H17A 109.0
C18 C17 H17B 109.0
C26 C17 H17B 109.0
H17A C17 H17B 107.8
C17 C18 C24 111.31(16)
C17 C18 C21 111.00(15)
C24 C18 C21 102.13(15)
C17 C18 H18 110.7
C24 C18 H18 110.7
C21 C18 H18 110.7
C22 C19 C25 105.60(16)
C22 C19 H19A 110.6
C25 C19 H19A 110.6
C22 C19 H19B 110.6
C25 C19 H19B 110.6
H19A C19 H19B 108.8
C27 C20 C24 103.31(16)
C27 C20 H20A 111.1
C24 C20 H20A 111.1
C27 C20 H20B 111.1
C24 C20 H20B 111.1
H20A C20 H20B 109.1
C22 C21 C27 88.79(14)
C22 C21 C18 113.27(15)
C27 C21 C18 98.48(14)
C22 C21 H21 117.1
C27 C21 H21 117.1
C18 C21 H21 117.1
C21 C22 C19 116.13(16)
C21 C22 C15 86.75(13)
C19 C22 C15 102.99(15)
C21 C22 H22 115.6
C19 C22 H22 115.6
C15 C22 H22 115.6
C26 C15 C14 119.56(15)
C26 C15 C22 112.74(14)
C14 C15 C22 108.06(14)
C26 C15 C27 111.10(14)
C14 C15 C27 113.68(14)
C22 C15 C27 87.04(13)
O4 C14 C25 126.17(18)
O4 C14 C15 126.17(16)
C25 C14 C15 107.66(16)
C9 C1 C7 118.74(17)
C9 C1 H1 120.6
C7 C1 H1 120.6
O1 C3 O2 123.43(18)
O1 C3 C8 123.90(18)
O2 C3 C8 112.66(15)
C3 O2 C26 116.82(14)
C12 C7 C1 122.05(17)
C12 C7 Br1 118.70(15)
C1 C7 Br1 119.25(14)
C9 C8 C11 119.63(17)
C9 C8 C3 118.01(16)
C11 C8 C3 122.35(16)
C1 C9 C8 120.40(17)
C1 C9 H9 119.8
C8 C9 H9 119.8
C12 C11 C8 120.31(17)
C12 C11 H11 119.8
C8 C11 H11 119.8
C11 C12 C7 118.86(18)
C11 C12 H12 120.6
C7 C12 H12 120.6

loop_
_geom_bond_atom_site_label_1
_geom_bond_atom_site_label_2
_geom_bond_distance
O4 C14 1.202(3)
C27 C20 1.523(3)
C27 C21 1.549(3)
C27 C15 1.581(2)
C27 H27 1.0000
C26 O2 1.456(2)
C26 C15 1.500(2)
C26 C17 1.538(2)
C26 H26 1.0000
C24 C18 1.539(3)
C24 C20 1.548(3)
C24 H24A 0.9900
C24 H24B 0.9900
C25 C14 1.514(3)
C25 C19 1.531(3)
C25 H25A 0.9900
C25 H25B 0.9900
C17 C18 1.534(3)
C17 H17A 0.9900
C17 H17B 0.9900
C18 C21 1.555(3)
C18 H18 1.0000
C19 C22 1.548(3)
C19 H19A 0.9900
C19 H19B 0.9900
C20 H20A 0.9900
C20 H20B 0.9900
C21 C22 1.534(3)
C21 H21 1.0000
C22 C15 1.552(2)
C22 H22 1.0000
C15 C14 1.504(3)
Br1 C7 1.8918(18)
C1 C9 1.387(3)
C1 C7 1.380(3)
C1 H1 0.9500
C3 O1 1.217(3)
C3 O2 1.333(2)
C3 C8 1.485(3)
C7 C12 1.381(3)
C8 C9 1.392(2)
C8 C11 1.393(2)
C9 H9 0.9500
C11 C12 1.385(3)
C11 H11 0.9500
C12 H12 0.9500

loop_
_geom_torsion_atom_site_label_1
_geom_torsion_atom_site_label_2
_geom_torsion_atom_site_label_3
_geom_torsion_atom_site_label_4
_geom_torsion
O2 C26 C17 C18 -144.07(15)
C15 C26 C17 C18 -29.0(2)
C26 C17 C18 C24 -74.9(2)
C26 C17 C18 C21 38.2(2)
C20 C24 C18 C17 75.7(2)
C20 C24 C18 C21 -42.8(2)
C14 C25 C19 C22 -25.9(2)
C21 C27 C20 C24 8.0(2)
C15 C27 C20 C24 -88.1(2)
C18 C24 C20 C27 21.3(2)
C20 C27 C21 C22 -146.62(15)
C15 C27 C21 C22 -25.93(13)
C20 C27 C21 C18 -33.26(18)
C15 C27 C21 C18 87.43(14)
C17 C18 C21 C22 18.9(2)
C24 C18 C21 C22 137.63(17)
C17 C18 C21 C27 -73.43(17)
C24 C18 C21 C27 45.29(17)
C27 C21 C22 C19 -76.49(18)
C18 C21 C22 C19 -175.19(15)
C27 C21 C22 C15 26.40(13)
C18 C21 C22 C15 -72.31(17)
C25 C19 C22 C21 122.83(18)
C25 C19 C22 C15 30.06(19)
O2 C26 C15 C14 -47.29(18)
C17 C26 C15 C14 -166.09(15)
O2 C26 C15 C22 81.34(18)
C17 C26 C15 C22 -37.5(2)
O2 C26 C15 C27 177.18(13)
C17 C26 C15 C27 58.37(18)
C21 C22 C15 C26 85.80(16)
C19 C22 C15 C26 -158.12(15)
C21 C22 C15 C14 -139.83(14)
C19 C22 C15 C14 -23.74(19)
C21 C22 C15 C27 -25.86(13)
C19 C22 C15 C27 90.22(15)
C20 C27 C15 C26 22.2(2)
C21 C27 C15 C26 -87.62(15)
C20 C27 C15 C14 -116.07(18)
C21 C27 C15 C14 134.08(15)
C20 C27 C15 C22 135.49(18)
C21 C27 C15 C22 25.65(13)
C19 C25 C14 O4 -168.7(2)
C19 C25 C14 C15 10.9(2)
C26 C15 C14 O4 -41.3(3)
C22 C15 C14 O4 -172.03(19)
C27 C15 C14 O4 93.2(2)
C26 C15 C14 C25 139.03(16)
C22 C15 C14 C25 8.3(2)
C27 C15 C14 C25 -86.49(18)
O1 C3 O2 C26 5.6(3)
C8 C3 O2 C26 -174.89(14)
C15 C26 O2 C3 167.45(14)
C17 C26 O2 C3 -75.36(19)
C9 C1 C7 C12 -1.1(3)
C9 C1 C7 Br1 179.60(14)
O1 C3 C8 C9 0.8(3)
O2 C3 C8 C9 -178.71(16)
O1 C3 C8 C11 -177.79(19)
O2 C3 C8 C11 2.7(3)
C7 C1 C9 C8 0.6(3)
C11 C8 C9 C1 -0.3(3)
C3 C8 C9 C1 -178.95(17)
C9 C8 C11 C12 0.4(3)
C3 C8 C11 C12 179.01(19)
C8 C11 C12 C7 -0.8(3)
C1 C7 C12 C11 1.2(3)
Br1 C7 C12 C11 -179.48(16)
